data_7157607
loop_
_publ_author_name
'Abudken, Ahmed M. H.'
'Hope, Eric G.'
'Singh, Kuldip'
'Stuart, Alison M.'

_publ_section_title
;
 Fluorinations of unsymmetrical diaryliodonium salts containing
 ortho-sidearms; influence of sidearm on selectivity.
;
_journal_issue 31
_journal_name_full 'Organic &amp; biomolecular chemistry'
_journal_page_first 6140
_journal_page_last 6146
_journal_paper_doi 10.1039/d0ob01401j
_journal_volume 18
_journal_year 2020
_chemical_formula_moiety 'C21 H18 I O, C7 H7 O3 S'
_chemical_formula_sum 'C28 H25 I O4 S'
_chemical_formula_weight 584.44
_space_group_crystal_system triclinic
_space_group_IT_number 2
_space_group_name_Hall '-P 1'
_space_group_name_H-M_alt 'P -1'
_atom_sites_solution_hydrogens geom
_audit_creation_method SHELXL-2018/3
_audit_update_record
;
2020-07-01 deposited with the CCDC.	2020-07-23 downloaded from the CCDC.
;
_cell_angle_alpha 83.966(3)
_cell_angle_beta 86.472(3)
_cell_angle_gamma 60.099(3)
_cell_formula_units_Z 4
_cell_length_a 13.148(3)
_cell_length_b 13.175(2)
_cell_length_c 16.115(3)
_cell_measurement_reflns_used 996
_cell_measurement_temperature 150(2)
_cell_measurement_theta_max 26.667
_cell_measurement_theta_min 2.969
_cell_volume 2406.4(8)
_computing_cell_refinement 'Bruker SMART'
_computing_data_collection 'Bruker SMART'
_computing_data_reduction 'Bruker SHELXTL'
_computing_molecular_graphics 'Bruker SHELXTL'
_computing_publication_material 'Bruker SHELXTL'
_computing_structure_refinement 'SHELXL-2018/3 (Sheldrick, 2018)'
_computing_structure_solution 'Bruker SHELXTL'
_diffrn_ambient_temperature 150(2)
_diffrn_measured_fraction_theta_full 0.990
_diffrn_measured_fraction_theta_max 0.987
_diffrn_measurement_device_type 'Bruker Apex 2000 CCD area detector'
_diffrn_measurement_method 'phi and omega scans'
_diffrn_radiation_type MoK\a
_diffrn_radiation_wavelength 0.71073
_diffrn_reflns_av_R_equivalents 0.0401
_diffrn_reflns_av_unetI/netI 0.0649
_diffrn_reflns_Laue_measured_fraction_full 0.990
_diffrn_reflns_Laue_measured_fraction_max 0.987
_diffrn_reflns_limit_h_max 16
_diffrn_reflns_limit_h_min -16
_diffrn_reflns_limit_k_max 16
_diffrn_reflns_limit_k_min -16
_diffrn_reflns_limit_l_max 19
_diffrn_reflns_limit_l_min -19
_diffrn_reflns_number 18860
_diffrn_reflns_point_group_measured_fraction_full 0.990
_diffrn_reflns_point_group_measured_fraction_max 0.987
_diffrn_reflns_theta_full 25.242
_diffrn_reflns_theta_max 25.999
_diffrn_reflns_theta_min 1.787
_exptl_absorpt_coefficient_mu 1.451
_exptl_absorpt_correction_T_max 0.894
_exptl_absorpt_correction_T_min 0.711
_exptl_absorpt_correction_type empirical
_exptl_absorpt_process_details
;
absoprtion correction based on 10449 reflections(SADABS);Rint 0.0536 before
correction and 0.0318 after.
;
_exptl_crystal_colour 'pale yellow'
_exptl_crystal_density_diffrn 1.613
_exptl_crystal_description block
_exptl_crystal_F_000 1176
_exptl_crystal_size_max 0.39
_exptl_crystal_size_mid 0.21
_exptl_crystal_size_min 0.09
_refine_diff_density_max 1.179
_refine_diff_density_min -0.817
_refine_diff_density_rms 0.102
_refine_ls_extinction_method none
_refine_ls_goodness_of_fit_ref 0.947
_refine_ls_hydrogen_treatment constr
_refine_ls_matrix_type full
_refine_ls_number_parameters 617
_refine_ls_number_reflns 9333
_refine_ls_number_restraints 0
_refine_ls_restrained_S_all 0.947
_refine_ls_R_factor_all 0.0503
_refine_ls_R_factor_gt 0.0377
_refine_ls_shift/su_max 0.000
_refine_ls_shift/su_mean 0.000
_refine_ls_structure_factor_coef Fsqd
_refine_ls_weighting_details 'w=1/[\s^2^(Fo^2^)+(0.0279P)^2^] where P=(Fo^2^+2Fc^2^)/3'
_refine_ls_weighting_scheme calc
_refine_ls_wR_factor_gt 0.0713
_refine_ls_wR_factor_ref 0.0750
_reflns_Friedel_coverage 0.000
_reflns_number_gt 7405
_reflns_number_total 9333
_reflns_threshold_expression 'I > 2\s(I)'
_cod_data_source_file d0ob01401j2.cif
_cod_data_source_block 18089
_cod_depositor_comments 'Adding full bibliography for 7157603--7157607.cif.'
_cod_original_cell_volume 2406.2(8)
_cod_database_code 7157607
_shelx_shelxl_version_number 2018/3
_shelx_space_group_comment
; 
The symmetry employed for this shelxl refinement is uniquely defined 
by the following loop, which should always be used as a source of 
symmetry information in preference to the above space-group names. 
They are only intended as comments. 
;

loop_
_space_group_symop_operation_xyz
'x, y, z'
'-x, -y, -z'

loop_
_atom_site_label
_atom_site_type_symbol
_atom_site_fract_x
_atom_site_fract_y
_atom_site_fract_z
_atom_site_U_iso_or_equiv
_atom_site_adp_type
_atom_site_occupancy
_atom_site_site_symmetry_order
_atom_site_calc_flag
_atom_site_refinement_flags_posn
_atom_site_refinement_flags_adp
_atom_site_refinement_flags_occupancy
_atom_site_disorder_assembly
_atom_site_disorder_group
I1 I 0.75821(2) 0.22518(2) 0.23871(2) 0.02453(7) Uani 1 1 d . . . . .
O1 O 0.9450(3) 0.3636(3) 0.52479(19) 0.0508(9) Uani 1 1 d . . . . .
C1 C 0.9107(3) 0.0593(3) 0.2450(2) 0.0223(8) Uani 1 1 d . . . . .
C2 C 1.0048(3) 0.0495(3) 0.1977(2) 0.0315(9) Uani 1 1 d . . . . .
H2 H 0.998566 0.114752 0.162347 0.038 Uiso 1 1 calc R U . . .
C3 C 1.1089(3) -0.0564(4) 0.2018(3) 0.0355(10) Uani 1 1 d . . . . .
H3 H 1.174859 -0.064651 0.169143 0.043 Uiso 1 1 calc R U . . .
C4 C 1.1161(4) -0.1491(4) 0.2534(3) 0.0390(11) Uani 1 1 d . . . . .
H4 H 1.187970 -0.221425 0.257033 0.047 Uiso 1 1 calc R U . . .
C5 C 1.0207(4) -0.1392(3) 0.3001(3) 0.0350(10) Uani 1 1 d . . . . .
H5 H 1.027843 -0.204951 0.335242 0.042 Uiso 1 1 calc R U . . .
C6 C 0.9137(3) -0.0342(3) 0.2966(2) 0.0266(9) Uani 1 1 d . . . . .
C7 C 0.8091(3) -0.0239(3) 0.3441(2) 0.0292(9) Uani 1 1 d . . . . .
C8 C 0.7294(4) -0.0335(4) 0.3057(3) 0.0409(11) Uani 1 1 d . . . . .
H8A H 0.660333 -0.023585 0.334760 0.049 Uiso 1 1 calc R U . . .
H8B H 0.740803 -0.050436 0.248923 0.049 Uiso 1 1 calc R U . . .
C9 C 0.7963(3) 0.0022(4) 0.4322(2) 0.0301(9) Uani 1 1 d . . . . .
C10 C 0.6867(4) 0.0783(4) 0.4646(3) 0.0438(12) Uani 1 1 d . . . . .
H10 H 0.619843 0.112621 0.429774 0.053 Uiso 1 1 calc R U . . .
C11 C 0.6736(4) 0.1049(5) 0.5468(3) 0.0545(14) Uani 1 1 d . . . . .
H11 H 0.598002 0.157517 0.567692 0.065 Uiso 1 1 calc R U . . .
C12 C 0.7693(4) 0.0557(5) 0.5987(3) 0.0534(14) Uani 1 1 d . . . . .
H12 H 0.760174 0.073522 0.655177 0.064 Uiso 1 1 calc R U . . .
C13 C 0.8781(4) -0.0195(5) 0.5671(3) 0.0520(13) Uani 1 1 d . . . . .
H13 H 0.944350 -0.056038 0.602557 0.062 Uiso 1 1 calc R U . . .
C14 C 0.8916(4) -0.0422(4) 0.4844(3) 0.0416(11) Uani 1 1 d . . . . .
H14 H 0.968193 -0.089576 0.462626 0.050 Uiso 1 1 calc R U . . .
C15 C 0.8154(3) 0.2834(3) 0.3328(2) 0.0261(9) Uani 1 1 d . . . . .
C16 C 0.9072(4) 0.3043(4) 0.3158(3) 0.0340(10) Uani 1 1 d . . . . .
H16 H 0.939432 0.299207 0.260980 0.041 Uiso 1 1 calc R U . . .
C17 C 0.9522(4) 0.3329(4) 0.3788(3) 0.0405(11) Uani 1 1 d . . . . .
H17 H 1.015984 0.347104 0.367672 0.049 Uiso 1 1 calc R U . . .
C18 C 0.9045(4) 0.3407(4) 0.4577(3) 0.0367(10) Uani 1 1 d . . . . .
C19 C 0.8109(4) 0.3223(4) 0.4739(3) 0.0367(10) Uani 1 1 d . . . . .
H19 H 0.777688 0.329008 0.528421 0.044 Uiso 1 1 calc R U . . .
C20 C 0.7648(4) 0.2939(3) 0.4109(3) 0.0342(10) Uani 1 1 d . . . . .
H20 H 0.699533 0.281897 0.421574 0.041 Uiso 1 1 calc R U . . .
C21 C 1.0610(5) 0.3470(5) 0.5192(3) 0.0730(17) Uani 1 1 d . . . . .
H21A H 1.115698 0.268183 0.502373 0.110 Uiso 1 1 calc R U . . .
H21B H 1.083835 0.355609 0.573695 0.110 Uiso 1 1 calc R U . . .
H21C H 1.063222 0.405934 0.477736 0.110 Uiso 1 1 calc R U . . .
C22 C 0.4375(3) 0.4138(3) 0.3563(2) 0.0270(9) Uani 1 1 d . . . . .
C23 C 0.4146(4) 0.4254(4) 0.4402(3) 0.0426(11) Uani 1 1 d . . . . .
H23 H 0.415850 0.487137 0.464975 0.051 Uiso 1 1 calc R U . . .
C24 C 0.3898(4) 0.3468(4) 0.4885(3) 0.0513(13) Uani 1 1 d . . . . .
H24 H 0.374846 0.354396 0.546600 0.062 Uiso 1 1 calc R U . . .
C25 C 0.3865(4) 0.2577(4) 0.4530(3) 0.0485(13) Uani 1 1 d . . . . .
C26 C 0.4109(3) 0.2470(4) 0.3689(3) 0.0382(11) Uani 1 1 d . . . . .
H26 H 0.410241 0.185093 0.344041 0.046 Uiso 1 1 calc R U . . .
C27 C 0.4363(3) 0.3238(3) 0.3201(3) 0.0314(9) Uani 1 1 d . . . . .
H27 H 0.452735 0.315180 0.262219 0.038 Uiso 1 1 calc R U . . .
C28 C 0.3667(5) 0.1673(4) 0.5064(4) 0.0751(18) Uani 1 1 d . . . . .
H28A H 0.337096 0.131214 0.471568 0.113 Uiso 1 1 calc R U . . .
H28B H 0.309236 0.205697 0.550486 0.113 Uiso 1 1 calc R U . . .
H28C H 0.440965 0.106607 0.531594 0.113 Uiso 1 1 calc R U . . .
S1 S 0.46766(9) 0.51474(8) 0.29301(6) 0.0279(2) Uani 1 1 d . . . . .
O2 O 0.3621(2) 0.5904(2) 0.24482(16) 0.0303(6) Uani 1 1 d . . . . .
O3 O 0.4963(3) 0.5757(3) 0.34749(19) 0.0497(8) Uani 1 1 d . . . . .
O4 O 0.5642(2) 0.4420(2) 0.23862(17) 0.0349(7) Uani 1 1 d . . . . .
I1A I 0.35082(2) 0.49115(2) 0.09918(2) 0.02152(7) Uani 1 1 d . . . . .
O1A O 0.2591(2) 0.2975(2) -0.20377(17) 0.0346(7) Uani 1 1 d . . . . .
C1A C 0.1787(3) 0.6370(3) 0.0993(2) 0.0210(8) Uani 1 1 d . . . . .
C2A C 0.1598(3) 0.7314(3) 0.0434(2) 0.0267(9) Uani 1 1 d . . . . .
H2A H 0.221525 0.729779 0.008641 0.032 Uiso 1 1 calc R U . . .
C3A C 0.0485(3) 0.8285(3) 0.0394(2) 0.0291(9) Uani 1 1 d . . . . .
H3A H 0.033290 0.894272 0.001106 0.035 Uiso 1 1 calc R U . . .
C4A C -0.0403(3) 0.8310(3) 0.0902(2) 0.0311(9) Uani 1 1 d . . . . .
H4A H -0.116390 0.898369 0.087366 0.037 Uiso 1 1 calc R U . . .
C5A C -0.0186(3) 0.7349(3) 0.1457(2) 0.0279(9) Uani 1 1 d . . . . .
H5A H -0.080541 0.736920 0.180393 0.033 Uiso 1 1 calc R U . . .
C6A C 0.0923(3) 0.6351(3) 0.1516(2) 0.0224(8) Uani 1 1 d . . . . .
C7A C 0.1133(3) 0.5327(3) 0.2120(2) 0.0241(8) Uani 1 1 d . . . . .
C8A C 0.1425(3) 0.5288(3) 0.2904(2) 0.0314(9) Uani 1 1 d . . . . .
H8A1 H 0.157473 0.462727 0.328380 0.038 Uiso 1 1 calc R U . . .
H8A2 H 0.148376 0.592062 0.308419 0.038 Uiso 1 1 calc R U . . .
C9A C 0.1028(3) 0.4367(3) 0.1806(2) 0.0235(8) Uani 1 1 d . . . . .
C10A C 0.1721(3) 0.3204(3) 0.2117(2) 0.0284(9) Uani 1 1 d . . . . .
H10A H 0.224049 0.302353 0.256363 0.034 Uiso 1 1 calc R U . . .
C11A C 0.1668(4) 0.2315(4) 0.1791(2) 0.0332(10) Uani 1 1 d . . . . .
H11A H 0.213892 0.152620 0.201710 0.040 Uiso 1 1 calc R U . . .
C12A C 0.0932(4) 0.2558(4) 0.1133(3) 0.0375(11) Uani 1 1 d . . . . .
H12A H 0.092823 0.193568 0.088649 0.045 Uiso 1 1 calc R U . . .
C13A C 0.0210(4) 0.3697(4) 0.0839(2) 0.0347(10) Uani 1 1 d . . . . .
H13A H -0.032594 0.386838 0.040611 0.042 Uiso 1 1 calc R U . . .
C14A C 0.0254(3) 0.4603(4) 0.1168(2) 0.0295(9) Uani 1 1 d . . . . .
H14A H -0.024746 0.539254 0.095582 0.035 Uiso 1 1 calc R U . . .
C15A C 0.3206(3) 0.4281(3) -0.0056(2) 0.0207(8) Uani 1 1 d . . . . .
C16A C 0.3247(3) 0.4785(3) -0.0841(2) 0.0238(8) Uani 1 1 d . . . . .
H16A H 0.342219 0.540658 -0.091265 0.029 Uiso 1 1 calc R U . . .
C17A C 0.3030(3) 0.4373(3) -0.1518(2) 0.0264(9) Uani 1 1 d . . . . .
H17A H 0.303926 0.472006 -0.206412 0.032 Uiso 1 1 calc R U . . .
C18A C 0.2797(3) 0.3452(3) -0.1407(2) 0.0255(9) Uani 1 1 d . . . . .
C19A C 0.2767(3) 0.2948(3) -0.0608(2) 0.0253(9) Uani 1 1 d . . . . .
H19A H 0.259884 0.232100 -0.053480 0.030 Uiso 1 1 calc R U . . .
C20A C 0.2978(3) 0.3356(3) 0.0072(2) 0.0238(8) Uani 1 1 d . . . . .
H20A H 0.296861 0.301264 0.061897 0.029 Uiso 1 1 calc R U . . .
C21A C 0.2586(4) 0.3476(4) -0.2864(3) 0.0523(13) Uani 1 1 d . . . . .
H21D H 0.194638 0.429342 -0.291886 0.078 Uiso 1 1 calc R U . . .
H21E H 0.247117 0.302720 -0.326063 0.078 Uiso 1 1 calc R U . . .
H21F H 0.333667 0.345322 -0.298368 0.078 Uiso 1 1 calc R U . . .
C22A C 0.3951(3) 0.8548(3) 0.0187(2) 0.0234(8) Uani 1 1 d . . . . .
C23A C 0.4110(3) 0.7846(3) 0.0925(2) 0.0255(9) Uani 1 1 d . . . . .
H23A H 0.410823 0.712535 0.092616 0.031 Uiso 1 1 calc R U . . .
C24A C 0.4271(3) 0.8203(3) 0.1660(2) 0.0282(9) Uani 1 1 d . . . . .
H24A H 0.437794 0.772091 0.216471 0.034 Uiso 1 1 calc R U . . .
C25A C 0.4280(3) 0.9248(3) 0.1675(2) 0.0281(9) Uani 1 1 d . . . . .
C26A C 0.4076(3) 0.9958(3) 0.0933(3) 0.0316(10) Uani 1 1 d . . . . .
H26A H 0.405340 1.068978 0.093171 0.038 Uiso 1 1 calc R U . . .
C27A C 0.3906(3) 0.9615(3) 0.0199(2) 0.0290(9) Uani 1 1 d . . . . .
H27A H 0.375800 1.011577 -0.030123 0.035 Uiso 1 1 calc R U . . .
C28A C 0.4545(4) 0.9593(4) 0.2456(3) 0.0415(11) Uani 1 1 d . . . . .
H28D H 0.383008 0.996530 0.279711 0.062 Uiso 1 1 calc R U . . .
H28E H 0.483183 1.014839 0.230896 0.062 Uiso 1 1 calc R U . . .
H28F H 0.514697 0.889232 0.277167 0.062 Uiso 1 1 calc R U . . .
S1A S 0.38698(8) 0.80809(8) -0.07837(6) 0.0247(2) Uani 1 1 d . . . . .
O2A O 0.2667(2) 0.8829(2) -0.10645(17) 0.0331(7) Uani 1 1 d . . . . .
O3A O 0.4152(2) 0.6860(2) -0.06224(16) 0.0293(6) Uani 1 1 d . . . . .
O4A O 0.4714(2) 0.8218(2) -0.13278(16) 0.0359(7) Uani 1 1 d . . . . .

loop_
_atom_site_aniso_label
_atom_site_aniso_U_11
_atom_site_aniso_U_22
_atom_site_aniso_U_33
_atom_site_aniso_U_23
_atom_site_aniso_U_13
_atom_site_aniso_U_12
I1 0.02156(14) 0.01975(14) 0.02754(15) -0.00027(10) -0.00310(11) -0.00670(11)
O1 0.051(2) 0.059(2) 0.0398(19) -0.0127(16) -0.0112(16) -0.0220(18)
C1 0.0180(19) 0.021(2) 0.024(2) -0.0043(15) -0.0031(16) -0.0056(16)
C2 0.030(2) 0.030(2) 0.035(2) -0.0067(18) 0.0013(19) -0.014(2)
C3 0.023(2) 0.040(3) 0.040(3) -0.020(2) 0.0039(19) -0.011(2)
C4 0.025(2) 0.031(2) 0.048(3) -0.019(2) -0.010(2) 0.000(2)
C5 0.040(3) 0.020(2) 0.039(3) -0.0013(18) -0.016(2) -0.009(2)
C6 0.028(2) 0.026(2) 0.026(2) -0.0019(16) -0.0093(17) -0.0117(19)
C7 0.033(2) 0.021(2) 0.030(2) 0.0058(17) -0.0089(18) -0.0109(19)
C8 0.042(3) 0.051(3) 0.036(3) 0.002(2) -0.006(2) -0.029(2)
C9 0.030(2) 0.034(2) 0.031(2) 0.0073(18) -0.0085(19) -0.021(2)
C10 0.039(3) 0.060(3) 0.035(3) 0.007(2) -0.009(2) -0.027(3)
C11 0.049(3) 0.077(4) 0.041(3) -0.005(3) 0.010(2) -0.035(3)
C12 0.058(3) 0.089(4) 0.028(3) -0.009(3) -0.001(2) -0.047(3)
C13 0.048(3) 0.070(4) 0.041(3) 0.006(3) -0.017(2) -0.032(3)
C14 0.043(3) 0.043(3) 0.036(3) 0.008(2) -0.014(2) -0.020(2)
C15 0.028(2) 0.019(2) 0.028(2) -0.0030(16) -0.0048(17) -0.0079(18)
C16 0.036(2) 0.037(2) 0.031(2) -0.0056(19) 0.0039(19) -0.019(2)
C17 0.037(3) 0.050(3) 0.042(3) -0.008(2) -0.001(2) -0.026(2)
C18 0.039(3) 0.028(2) 0.036(3) -0.0093(19) -0.008(2) -0.009(2)
C19 0.036(3) 0.040(3) 0.025(2) -0.0081(19) 0.0040(19) -0.011(2)
C20 0.029(2) 0.032(2) 0.036(3) -0.0041(19) 0.0027(19) -0.010(2)
C21 0.069(4) 0.093(5) 0.068(4) -0.017(3) -0.024(3) -0.044(4)
C22 0.024(2) 0.026(2) 0.023(2) 0.0009(16) -0.0020(17) -0.0071(18)
C23 0.044(3) 0.032(3) 0.039(3) -0.006(2) 0.004(2) -0.010(2)
C24 0.057(3) 0.047(3) 0.033(3) 0.002(2) 0.013(2) -0.016(3)
C25 0.041(3) 0.039(3) 0.054(3) 0.009(2) 0.011(2) -0.015(2)
C26 0.029(2) 0.030(2) 0.052(3) 0.003(2) -0.005(2) -0.013(2)
C27 0.029(2) 0.031(2) 0.028(2) 0.0034(18) -0.0070(18) -0.011(2)
C28 0.070(4) 0.057(4) 0.086(4) 0.018(3) 0.023(3) -0.029(3)
S1 0.0281(5) 0.0229(5) 0.0304(6) -0.0016(4) -0.0039(4) -0.0107(5)
O2 0.0271(15) 0.0221(14) 0.0326(16) 0.0002(12) -0.0019(12) -0.0056(12)
O3 0.068(2) 0.048(2) 0.046(2) -0.0019(15) -0.0148(17) -0.0370(19)
O4 0.0232(15) 0.0262(15) 0.0457(18) 0.0049(13) 0.0078(13) -0.0073(13)
I1A 0.01938(13) 0.01950(13) 0.02195(13) -0.00114(10) -0.00060(10) -0.00690(11)
O1A 0.0396(17) 0.0418(18) 0.0287(16) -0.0082(13) -0.0001(13) -0.0241(15)
C1A 0.0165(19) 0.0136(18) 0.027(2) -0.0038(15) -0.0034(16) -0.0026(16)
C2A 0.031(2) 0.024(2) 0.026(2) -0.0035(16) -0.0020(17) -0.0149(19)
C3A 0.037(2) 0.017(2) 0.031(2) 0.0006(16) -0.0131(19) -0.0104(19)
C4A 0.025(2) 0.024(2) 0.037(2) -0.0063(18) -0.0086(19) -0.0055(19)
C5A 0.017(2) 0.030(2) 0.034(2) -0.0112(18) 0.0012(17) -0.0080(18)
C6A 0.023(2) 0.022(2) 0.021(2) -0.0044(15) -0.0022(16) -0.0096(17)
C7A 0.0145(19) 0.026(2) 0.026(2) -0.0036(16) 0.0007(16) -0.0052(17)
C8A 0.034(2) 0.028(2) 0.029(2) -0.0042(17) 0.0010(19) -0.013(2)
C9A 0.0190(19) 0.028(2) 0.021(2) -0.0007(16) 0.0040(16) -0.0109(17)
C10A 0.025(2) 0.034(2) 0.025(2) 0.0012(17) -0.0025(17) -0.0141(19)
C11A 0.041(3) 0.031(2) 0.029(2) 0.0008(18) 0.007(2) -0.020(2)
C12A 0.053(3) 0.045(3) 0.031(2) -0.009(2) 0.012(2) -0.037(3)
C13A 0.037(2) 0.052(3) 0.026(2) 0.001(2) -0.0010(19) -0.031(2)
C14A 0.028(2) 0.034(2) 0.029(2) 0.0025(18) -0.0011(18) -0.018(2)
C15A 0.0157(18) 0.022(2) 0.022(2) -0.0028(15) -0.0003(15) -0.0074(16)
C16A 0.020(2) 0.023(2) 0.026(2) -0.0007(16) -0.0001(16) -0.0091(17)
C17A 0.024(2) 0.029(2) 0.023(2) 0.0026(16) -0.0017(17) -0.0114(18)
C18A 0.019(2) 0.029(2) 0.026(2) -0.0034(17) -0.0006(16) -0.0094(18)
C19A 0.023(2) 0.022(2) 0.032(2) -0.0014(17) 0.0000(17) -0.0122(18)
C20A 0.0189(19) 0.022(2) 0.024(2) 0.0006(16) 0.0020(16) -0.0067(17)
C21A 0.073(4) 0.062(3) 0.032(3) -0.006(2) -0.013(2) -0.039(3)
C22A 0.0165(19) 0.024(2) 0.027(2) -0.0048(16) 0.0026(16) -0.0079(17)
C23A 0.0168(19) 0.021(2) 0.035(2) -0.0032(17) 0.0004(17) -0.0063(17)
C24A 0.019(2) 0.030(2) 0.030(2) -0.0006(17) 0.0009(17) -0.0086(18)
C25A 0.019(2) 0.030(2) 0.034(2) -0.0101(18) 0.0031(17) -0.0099(18)
C26A 0.035(2) 0.024(2) 0.040(3) -0.0114(18) 0.0050(19) -0.017(2)
C27A 0.029(2) 0.021(2) 0.032(2) -0.0034(17) 0.0051(18) -0.0099(18)
C28A 0.044(3) 0.046(3) 0.036(3) -0.011(2) -0.003(2) -0.022(2)
S1A 0.0216(5) 0.0218(5) 0.0283(5) -0.0054(4) -0.0026(4) -0.0080(4)
O2A 0.0271(15) 0.0236(15) 0.0394(17) -0.0037(12) -0.0111(13) -0.0043(13)
O3A 0.0263(15) 0.0200(14) 0.0377(16) -0.0068(12) -0.0042(12) -0.0073(12)
O4A 0.0392(17) 0.0437(18) 0.0276(16) -0.0098(13) 0.0063(13) -0.0222(15)

loop_
_atom_type_symbol
_atom_type_description
_atom_type_scat_dispersion_real
_atom_type_scat_dispersion_imag
_atom_type_scat_source
C C 0.0033 0.0016 'International Tables Vol C Tables 4.2.6.8 and 6.1.1.4'
H H 0.0000 0.0000 'International Tables Vol C Tables 4.2.6.8 and 6.1.1.4'
O O 0.0106 0.0060 'International Tables Vol C Tables 4.2.6.8 and 6.1.1.4'
S S 0.1246 0.1234 'International Tables Vol C Tables 4.2.6.8 and 6.1.1.4'
I I -0.4742 1.8119 'International Tables Vol C Tables 4.2.6.8 and 6.1.1.4'

loop_
_geom_angle_atom_site_label_1
_geom_angle_atom_site_label_2
_geom_angle_atom_site_label_3
_geom_angle
_geom_angle_site_symmetry_1
_geom_angle_site_symmetry_3
_geom_angle_publ_flag
C15 I1 C1 92.81(14) . . ?
C18 O1 C21 117.4(4) . . ?
C2 C1 C6 123.0(3) . . ?
C2 C1 I1 116.8(3) . . ?
C6 C1 I1 120.2(3) . . ?
C1 C2 C3 119.3(4) . . ?
C1 C2 H2 120.4 . . ?
C3 C2 H2 120.4 . . ?
C4 C3 C2 119.4(4) . . ?
C4 C3 H3 120.3 . . ?
C2 C3 H3 120.3 . . ?
C3 C4 C5 121.1(4) . . ?
C3 C4 H4 119.5 . . ?
C5 C4 H4 119.5 . . ?
C4 C5 C6 121.1(4) . . ?
C4 C5 H5 119.4 . . ?
C6 C5 H5 119.4 . . ?
C5 C6 C1 116.1(4) . . ?
C5 C6 C7 121.6(4) . . ?
C1 C6 C7 122.3(3) . . ?
C8 C7 C9 122.5(4) . . ?
C8 C7 C6 119.2(4) . . ?
C9 C7 C6 118.3(3) . . ?
C7 C8 H8A 120.0 . . ?
C7 C8 H8B 120.0 . . ?
H8A C8 H8B 120.0 . . ?
C14 C9 C10 117.5(4) . . ?
C14 C9 C7 122.2(4) . . ?
C10 C9 C7 120.3(4) . . ?
C11 C10 C9 120.9(4) . . ?
C11 C10 H10 119.5 . . ?
C9 C10 H10 119.5 . . ?
C12 C11 C10 120.6(5) . . ?
C12 C11 H11 119.7 . . ?
C10 C11 H11 119.7 . . ?
C13 C12 C11 118.9(4) . . ?
C13 C12 H12 120.6 . . ?
C11 C12 H12 120.6 . . ?
C12 C13 C14 120.4(4) . . ?
C12 C13 H13 119.8 . . ?
C14 C13 H13 119.8 . . ?
C13 C14 C9 121.6(4) . . ?
C13 C14 H14 119.2 . . ?
C9 C14 H14 119.2 . . ?
C16 C15 C20 121.3(4) . . ?
C16 C15 I1 118.9(3) . . ?
C20 C15 I1 119.7(3) . . ?
C15 C16 C17 119.5(4) . . ?
C15 C16 H16 120.2 . . ?
C17 C16 H16 120.2 . . ?
C18 C17 C16 119.8(4) . . ?
C18 C17 H17 120.1 . . ?
C16 C17 H17 120.1 . . ?
O1 C18 C19 115.1(4) . . ?
O1 C18 C17 124.5(4) . . ?
C19 C18 C17 120.4(4) . . ?
C18 C19 C20 120.3(4) . . ?
C18 C19 H19 119.9 . . ?
C20 C19 H19 119.9 . . ?
C15 C20 C19 118.7(4) . . ?
C15 C20 H20 120.7 . . ?
C19 C20 H20 120.7 . . ?
O1 C21 H21A 109.5 . . ?
O1 C21 H21B 109.5 . . ?
H21A C21 H21B 109.5 . . ?
O1 C21 H21C 109.5 . . ?
H21A C21 H21C 109.5 . . ?
H21B C21 H21C 109.5 . . ?
C23 C22 C27 120.2(4) . . ?
C23 C22 S1 120.5(3) . . ?
C27 C22 S1 119.3(3) . . ?
C22 C23 C24 119.8(4) . . ?
C22 C23 H23 120.1 . . ?
C24 C23 H23 120.1 . . ?
C25 C24 C23 120.6(4) . . ?
C25 C24 H24 119.7 . . ?
C23 C24 H24 119.7 . . ?
C24 C25 C26 118.6(4) . . ?
C24 C25 C28 120.8(5) . . ?
C26 C25 C28 120.5(5) . . ?
C27 C26 C25 121.6(4) . . ?
C27 C26 H26 119.2 . . ?
C25 C26 H26 119.2 . . ?
C26 C27 C22 119.2(4) . . ?
C26 C27 H27 120.4 . . ?
C22 C27 H27 120.4 . . ?
C25 C28 H28A 109.5 . . ?
C25 C28 H28B 109.5 . . ?
H28A C28 H28B 109.5 . . ?
C25 C28 H28C 109.5 . . ?
H28A C28 H28C 109.5 . . ?
H28B C28 H28C 109.5 . . ?
O3 S1 O2 113.79(18) . . ?
O3 S1 O4 113.94(19) . . ?
O2 S1 O4 110.49(16) . . ?
O3 S1 C22 107.50(18) . . ?
O2 S1 C22 105.65(16) . . ?
O4 S1 C22 104.64(17) . . ?
C15A I1A C1A 93.22(13) . . ?
C18A O1A C21A 117.6(3) . . ?
C2A C1A C6A 123.3(3) . . ?
C2A C1A I1A 115.5(3) . . ?
C6A C1A I1A 121.3(3) . . ?
C1A C2A C3A 118.2(4) . . ?
C1A C2A H2A 120.9 . . ?
C3A C2A H2A 120.9 . . ?
C4A C3A C2A 120.8(4) . . ?
C4A C3A H3A 119.6 . . ?
C2A C3A H3A 119.6 . . ?
C3A C4A C5A 119.7(4) . . ?
C3A C4A H4A 120.1 . . ?
C5A C4A H4A 120.1 . . ?
C4A C5A C6A 121.4(4) . . ?
C4A C5A H5A 119.3 . . ?
C6A C5A H5A 119.3 . . ?
C1A C6A C5A 116.7(3) . . ?
C1A C6A C7A 123.1(3) . . ?
C5A C6A C7A 120.2(3) . . ?
C8A C7A C9A 122.3(4) . . ?
C8A C7A C6A 120.2(3) . . ?
C9A C7A C6A 117.5(3) . . ?
C7A C8A H8A1 120.0 . . ?
C7A C8A H8A2 120.0 . . ?
H8A1 C8A H8A2 120.0 . . ?
C10A C9A C14A 118.0(4) . . ?
C10A C9A C7A 121.4(3) . . ?
C14A C9A C7A 120.6(3) . . ?
C11A C10A C9A 121.0(4) . . ?
C11A C10A H10A 119.5 . . ?
C9A C10A H10A 119.5 . . ?
C10A C11A C12A 120.3(4) . . ?
C10A C11A H11A 119.9 . . ?
C12A C11A H11A 119.9 . . ?
C13A C12A C11A 119.7(4) . . ?
C13A C12A H12A 120.2 . . ?
C11A C12A H12A 120.2 . . ?
C12A C13A C14A 120.4(4) . . ?
C12A C13A H13A 119.8 . . ?
C14A C13A H13A 119.8 . . ?
C13A C14A C9A 120.5(4) . . ?
C13A C14A H14A 119.7 . . ?
C9A C14A H14A 119.7 . . ?
C16A C15A C20A 122.2(3) . . ?
C16A C15A I1A 119.6(3) . . ?
C20A C15A I1A 118.2(3) . . ?
C17A C16A C15A 118.8(3) . . ?
C17A C16A H16A 120.6 . . ?
C15A C16A H16A 120.6 . . ?
C16A C17A C18A 120.1(3) . . ?
C16A C17A H17A 120.0 . . ?
C18A C17A H17A 120.0 . . ?
O1A C18A C17A 124.2(3) . . ?
O1A C18A C19A 115.5(3) . . ?
C17A C18A C19A 120.3(3) . . ?
C20A C19A C18A 120.0(3) . . ?
C20A C19A H19A 120.0 . . ?
C18A C19A H19A 120.0 . . ?
C19A C20A C15A 118.5(3) . . ?
C19A C20A H20A 120.7 . . ?
C15A C20A H20A 120.7 . . ?
O1A C21A H21D 109.5 . . ?
O1A C21A H21E 109.5 . . ?
H21D C21A H21E 109.5 . . ?
O1A C21A H21F 109.5 . . ?
H21D C21A H21F 109.5 . . ?
H21E C21A H21F 109.5 . . ?
C27A C22A C23A 119.7(4) . . ?
C27A C22A S1A 118.7(3) . . ?
C23A C22A S1A 121.5(3) . . ?
C24A C23A C22A 119.4(3) . . ?
C24A C23A H23A 120.3 . . ?
C22A C23A H23A 120.3 . . ?
C23A C24A C25A 121.5(4) . . ?
C23A C24A H24A 119.2 . . ?
C25A C24A H24A 119.2 . . ?
C24A C25A C26A 118.0(4) . . ?
C24A C25A C28A 121.7(4) . . ?
C26A C25A C28A 120.3(4) . . ?
C27A C26A C25A 121.0(4) . . ?
C27A C26A H26A 119.5 . . ?
C25A C26A H26A 119.5 . . ?
C26A C27A C22A 120.3(4) . . ?
C26A C27A H27A 119.9 . . ?
C22A C27A H27A 119.9 . . ?
C25A C28A H28D 109.5 . . ?
C25A C28A H28E 109.5 . . ?
H28D C28A H28E 109.5 . . ?
C25A C28A H28F 109.5 . . ?
H28D C28A H28F 109.5 . . ?
H28E C28A H28F 109.5 . . ?
O4A S1A O2A 113.08(17) . . ?
O4A S1A O3A 112.71(16) . . ?
O2A S1A O3A 111.39(15) . . ?
O4A S1A C22A 106.36(16) . . ?
O2A S1A C22A 106.35(16) . . ?
O3A S1A C22A 106.36(17) . . ?

loop_
_geom_bond_atom_site_label_1
_geom_bond_atom_site_label_2
_geom_bond_distance
_geom_bond_site_symmetry_2
_geom_bond_publ_flag
I1 C15 2.100(4) . ?
I1 C1 2.102(3) . ?
O1 C18 1.358(5) . ?
O1 C21 1.427(6) . ?
C1 C2 1.368(5) . ?
C1 C6 1.397(5) . ?
C2 C3 1.383(5) . ?
C2 H2 0.9500 . ?
C3 C4 1.369(6) . ?
C3 H3 0.9500 . ?
C4 C5 1.377(6) . ?
C4 H4 0.9500 . ?
C5 C6 1.396(5) . ?
C5 H5 0.9500 . ?
C6 C7 1.484(5) . ?
C7 C8 1.314(5) . ?
C7 C9 1.476(5) . ?
C8 H8A 0.9500 . ?
C8 H8B 0.9500 . ?
C9 C14 1.383(5) . ?
C9 C10 1.389(6) . ?
C10 C11 1.385(6) . ?
C10 H10 0.9500 . ?
C11 C12 1.380(6) . ?
C11 H11 0.9500 . ?
C12 C13 1.374(7) . ?
C12 H12 0.9500 . ?
C13 C14 1.379(6) . ?
C13 H13 0.9500 . ?
C14 H14 0.9500 . ?
C15 C16 1.372(5) . ?
C15 C20 1.375(5) . ?
C16 C17 1.378(5) . ?
C16 H16 0.9500 . ?
C17 C18 1.374(6) . ?
C17 H17 0.9500 . ?
C18 C19 1.373(6) . ?
C19 C20 1.384(5) . ?
C19 H19 0.9500 . ?
C20 H20 0.9500 . ?
C21 H21A 0.9800 . ?
C21 H21B 0.9800 . ?
C21 H21C 0.9800 . ?
C22 C23 1.375(5) . ?
C22 C27 1.382(5) . ?
C22 S1 1.776(4) . ?
C23 C24 1.387(6) . ?
C23 H23 0.9500 . ?
C24 C25 1.379(6) . ?
C24 H24 0.9500 . ?
C25 C26 1.380(6) . ?
C25 C28 1.513(6) . ?
C26 C27 1.374(5) . ?
C26 H26 0.9500 . ?
C27 H27 0.9500 . ?
C28 H28A 0.9800 . ?
C28 H28B 0.9800 . ?
C28 H28C 0.9800 . ?
S1 O3 1.431(3) . ?
S1 O2 1.453(3) . ?
S1 O4 1.458(3) . ?
I1A C15A 2.099(3) . ?
I1A C1A 2.116(3) . ?
O1A C18A 1.356(4) . ?
O1A C21A 1.422(5) . ?
C1A C2A 1.380(5) . ?
C1A C6A 1.382(5) . ?
C2A C3A 1.381(5) . ?
C2A H2A 0.9500 . ?
C3A C4A 1.373(5) . ?
C3A H3A 0.9500 . ?
C4A C5A 1.384(5) . ?
C4A H4A 0.9500 . ?
C5A C6A 1.393(5) . ?
C5A H5A 0.9500 . ?
C6A C7A 1.493(5) . ?
C7A C8A 1.331(5) . ?
C7A C9A 1.481(5) . ?
C8A H8A1 0.9500 . ?
C8A H8A2 0.9500 . ?
C9A C10A 1.390(5) . ?
C9A C14A 1.391(5) . ?
C10A C11A 1.367(5) . ?
C10A H10A 0.9500 . ?
C11A C12A 1.381(6) . ?
C11A H11A 0.9500 . ?
C12A C13A 1.365(6) . ?
C12A H12A 0.9500 . ?
C13A C14A 1.384(5) . ?
C13A H13A 0.9500 . ?
C14A H14A 0.9500 . ?
C15A C16A 1.377(5) . ?
C15A C20A 1.385(5) . ?
C16A C17A 1.373(5) . ?
C16A H16A 0.9500 . ?
C17A C18A 1.384(5) . ?
C17A H17A 0.9500 . ?
C18A C19A 1.393(5) . ?
C19A C20A 1.371(5) . ?
C19A H19A 0.9500 . ?
C20A H20A 0.9500 . ?
C21A H21D 0.9800 . ?
C21A H21E 0.9800 . ?
C21A H21F 0.9800 . ?
C22A C27A 1.379(5) . ?
C22A C23A 1.385(5) . ?
C22A S1A 1.769(4) . ?
C23A C24A 1.384(5) . ?
C23A H23A 0.9500 . ?
C24A C25A 1.385(5) . ?
C24A H24A 0.9500 . ?
C25A C26A 1.390(5) . ?
C25A C28A 1.498(5) . ?
C26A C27A 1.377(5) . ?
C26A H26A 0.9500 . ?
C27A H27A 0.9500 . ?
C28A H28D 0.9800 . ?
C28A H28E 0.9800 . ?
C28A H28F 0.9800 . ?
S1A O4A 1.442(3) . ?
S1A O2A 1.455(3) . ?
S1A O3A 1.457(3) . ?

loop_
_geom_hbond_atom_site_label_D
_geom_hbond_atom_site_label_H
_geom_hbond_atom_site_label_A
_geom_hbond_distance_DH
_geom_hbond_distance_HA
_geom_hbond_distance_DA
_geom_hbond_angle_DHA
_geom_hbond_site_symmetry_A
_geom_hbond_publ_flag
C17A H17A O4 0.95 2.51 3.087(4) 119.6 2_665 yes
C16A H16A O3A 0.95 2.62 3.537(4) 161.6 . yes
C16A H16A O4 0.95 2.65 3.156(4) 114.0 2_665 yes
C2A H2A O3A 0.95 2.54 3.471(5) 167.2 . yes
C27 H27 I1A 0.95 3.18 3.895(4) 133.2 . yes

loop_
_geom_torsion_atom_site_label_1
_geom_torsion_atom_site_label_2
_geom_torsion_atom_site_label_3
_geom_torsion_atom_site_label_4
_geom_torsion
_geom_torsion_site_symmetry_1
_geom_torsion_site_symmetry_2
_geom_torsion_site_symmetry_3
_geom_torsion_site_symmetry_4
_geom_torsion_publ_flag
C6 C1 C2 C3 -1.5(6) . . . . ?
I1 C1 C2 C3 177.5(3) . . . . ?
C1 C2 C3 C4 -0.3(6) . . . . ?
C2 C3 C4 C5 1.1(6) . . . . ?
C3 C4 C5 C6 -0.2(6) . . . . ?
C4 C5 C6 C1 -1.4(5) . . . . ?
C4 C5 C6 C7 177.6(4) . . . . ?
C2 C1 C6 C5 2.3(5) . . . . ?
I1 C1 C6 C5 -176.7(3) . . . . ?
C2 C1 C6 C7 -176.7(4) . . . . ?
I1 C1 C6 C7 4.3(5) . . . . ?
C5 C6 C7 C8 -98.4(5) . . . . ?
C1 C6 C7 C8 80.5(5) . . . . ?
C5 C6 C7 C9 84.3(5) . . . . ?
C1 C6 C7 C9 -96.8(4) . . . . ?
C8 C7 C9 C14 147.0(4) . . . . ?
C6 C7 C9 C14 -35.9(6) . . . . ?
C8 C7 C9 C10 -36.4(6) . . . . ?
C6 C7 C9 C10 140.8(4) . . . . ?
C14 C9 C10 C11 -2.3(6) . . . . ?
C7 C9 C10 C11 -179.1(4) . . . . ?
C9 C10 C11 C12 -0.3(7) . . . . ?
C10 C11 C12 C13 0.5(8) . . . . ?
C11 C12 C13 C14 2.1(8) . . . . ?
C12 C13 C14 C9 -4.9(7) . . . . ?
C10 C9 C14 C13 4.9(6) . . . . ?
C7 C9 C14 C13 -178.4(4) . . . . ?
C20 C15 C16 C17 2.0(6) . . . . ?
I1 C15 C16 C17 -174.5(3) . . . . ?
C15 C16 C17 C18 -0.3(6) . . . . ?
C21 O1 C18 C19 160.7(4) . . . . ?
C21 O1 C18 C17 -17.9(6) . . . . ?
C16 C17 C18 O1 177.4(4) . . . . ?
C16 C17 C18 C19 -1.2(7) . . . . ?
O1 C18 C19 C20 -177.7(4) . . . . ?
C17 C18 C19 C20 1.0(6) . . . . ?
C16 C15 C20 C19 -2.2(6) . . . . ?
I1 C15 C20 C19 174.3(3) . . . . ?
C18 C19 C20 C15 0.7(6) . . . . ?
C27 C22 C23 C24 -0.3(6) . . . . ?
S1 C22 C23 C24 179.2(3) . . . . ?
C22 C23 C24 C25 -0.7(7) . . . . ?
C23 C24 C25 C26 1.4(7) . . . . ?
C23 C24 C25 C28 176.3(4) . . . . ?
C24 C25 C26 C27 -1.1(7) . . . . ?
C28 C25 C26 C27 -176.0(4) . . . . ?
C25 C26 C27 C22 0.1(6) . . . . ?
C23 C22 C27 C26 0.6(6) . . . . ?
S1 C22 C27 C26 -178.9(3) . . . . ?
C23 C22 S1 O3 16.7(4) . . . . ?
C27 C22 S1 O3 -163.9(3) . . . . ?
C23 C22 S1 O2 -105.2(3) . . . . ?
C27 C22 S1 O2 74.3(3) . . . . ?
C23 C22 S1 O4 138.2(3) . . . . ?
C27 C22 S1 O4 -42.4(3) . . . . ?
C6A C1A C2A C3A -0.5(5) . . . . ?
I1A C1A C2A C3A 178.8(3) . . . . ?
C1A C2A C3A C4A 0.5(5) . . . . ?
C2A C3A C4A C5A -0.5(6) . . . . ?
C3A C4A C5A C6A 0.4(6) . . . . ?
C2A C1A C6A C5A 0.4(5) . . . . ?
I1A C1A C6A C5A -178.9(2) . . . . ?
C2A C1A C6A C7A -180.0(3) . . . . ?
I1A C1A C6A C7A 0.8(5) . . . . ?
C4A C5A C6A C1A -0.3(5) . . . . ?
C4A C5A C6A C7A 180.0(3) . . . . ?
C1A C6A C7A C8A 93.2(5) . . . . ?
C5A C6A C7A C8A -87.2(4) . . . . ?
C1A C6A C7A C9A -85.5(4) . . . . ?
C5A C6A C7A C9A 94.2(4) . . . . ?
C8A C7A C9A C10A -31.6(5) . . . . ?
C6A C7A C9A C10A 147.0(3) . . . . ?
C8A C7A C9A C14A 150.6(4) . . . . ?
C6A C7A C9A C14A -30.8(5) . . . . ?
C14A C9A C10A C11A 1.7(6) . . . . ?
C7A C9A C10A C11A -176.2(3) . . . . ?
C9A C10A C11A C12A 1.0(6) . . . . ?
C10A C11A C12A C13A -3.5(6) . . . . ?
C11A C12A C13A C14A 3.3(6) . . . . ?
C12A C13A C14A C9A -0.5(6) . . . . ?
C10A C9A C14A C13A -2.0(5) . . . . ?
C7A C9A C14A C13A 175.9(3) . . . . ?
C20A C15A C16A C17A 1.4(5) . . . . ?
I1A C15A C16A C17A -179.0(3) . . . . ?
C15A C16A C17A C18A -1.2(5) . . . . ?
C21A O1A C18A C17A -1.6(5) . . . . ?
C21A O1A C18A C19A 178.6(4) . . . . ?
C16A C17A C18A O1A -179.0(3) . . . . ?
C16A C17A C18A C19A 0.9(6) . . . . ?
O1A C18A C19A C20A 179.2(3) . . . . ?
C17A C18A C19A C20A -0.6(5) . . . . ?
C18A C19A C20A C15A 0.8(5) . . . . ?
C16A C15A C20A C19A -1.2(5) . . . . ?
I1A C15A C20A C19A 179.3(3) . . . . ?
C27A C22A C23A C24A -2.7(5) . . . . ?
S1A C22A C23A C24A 174.4(3) . . . . ?
C22A C23A C24A C25A -0.2(5) . . . . ?
C23A C24A C25A C26A 2.4(6) . . . . ?
C23A C24A C25A C28A -175.2(3) . . . . ?
C24A C25A C26A C27A -2.0(6) . . . . ?
C28A C25A C26A C27A 175.8(4) . . . . ?
C25A C26A C27A C22A -0.8(6) . . . . ?
C23A C22A C27A C26A 3.2(6) . . . . ?
S1A C22A C27A C26A -174.0(3) . . . . ?
C27A C22A S1A O4A 49.4(3) . . . . ?
C23A C22A S1A O4A -127.6(3) . . . . ?
C27A C22A S1A O2A -71.4(3) . . . . ?
C23A C22A S1A O2A 111.6(3) . . . . ?
C27A C22A S1A O3A 169.8(3) . . . . ?
C23A C22A S1A O3A -7.3(3) . . . . ?
